data_4081779
loop_
_publ_author_name
'Muthaiah, Senthilkumar'
'Do, Dinh Cao Huan'
'Ganguly, Rakesh'
'Vidovi\'c, Dragoslav'

_publ_section_title
;
 Counterion Dependence on the Synthetic Viability of NHC-stabilized
 Dichloroborenium Cations
;
_journal_issue 22
_journal_name_full Organometallics
_journal_page_first 6718
_journal_paper_doi 10.1021/om400541q
_journal_volume 32
_journal_year 2013
_chemical_formula_moiety '2(C11 H20 B Cl3 N2), C7 H8'
_chemical_formula_sum 'C29 H48 B2 Cl6 N4'
_chemical_formula_weight 687.03
_chemical_name_systematic
; 
 ? 
;
_space_group_IT_number 14
_symmetry_cell_setting monoclinic
_symmetry_space_group_name_Hall '-P 2ybc'
_symmetry_space_group_name_H-M 'P 1 21/c 1'
_atom_sites_solution_hydrogens geom
_atom_sites_solution_primary direct
_atom_sites_solution_secondary difmap
_audit_creation_method SHELXL-97
_cell_angle_alpha 90.00
_cell_angle_beta 91.457(2)
_cell_angle_gamma 90.00
_cell_formula_units_Z 2
_cell_length_a 17.9389(15)
_cell_length_b 8.1792(7)
_cell_length_c 11.6638(9)
_cell_measurement_reflns_used 1008
_cell_measurement_temperature 103(2)
_cell_measurement_theta_max 22.01
_cell_measurement_theta_min 3.04
_cell_volume 1710.8(2)
_computing_cell_refinement 'Bruker SAINT'
_computing_data_collection 'Bruker APEX2'
_computing_data_reduction 'Bruker SAINT'
_computing_molecular_graphics 'Bruker SHELXTL'
_computing_publication_material 'Bruker SHELXTL'
_computing_structure_refinement 'SHELXL-97 (Sheldrick, 2008)'
_computing_structure_solution 'SHELXS-97 (Sheldrick, 2008)'
_diffrn_ambient_temperature 103(2)
_diffrn_measured_fraction_theta_full 0.988
_diffrn_measured_fraction_theta_max 0.988
_diffrn_measurement_device_type 'Bruker APEX-II CCD'
_diffrn_measurement_method '\f and \w scans'
_diffrn_radiation_monochromator graphite
_diffrn_radiation_source 'fine-focus sealed tube'
_diffrn_radiation_type MoK\a
_diffrn_radiation_wavelength 0.71073
_diffrn_reflns_av_R_equivalents 0.0889
_diffrn_reflns_av_sigmaI/netI 0.0930
_diffrn_reflns_limit_h_max 21
_diffrn_reflns_limit_h_min -21
_diffrn_reflns_limit_k_max 9
_diffrn_reflns_limit_k_min -9
_diffrn_reflns_limit_l_max 14
_diffrn_reflns_limit_l_min -13
_diffrn_reflns_number 12527
_diffrn_reflns_theta_full 25.56
_diffrn_reflns_theta_max 25.56
_diffrn_reflns_theta_min 2.27
_exptl_absorpt_coefficient_mu 0.529
_exptl_absorpt_correction_T_max 0.9690
_exptl_absorpt_correction_T_min 0.8490
_exptl_absorpt_correction_type multi-scan
_exptl_absorpt_process_details sadabs
_exptl_crystal_colour colourless
_exptl_crystal_density_diffrn 1.334
_exptl_crystal_density_method 'not measured'
_exptl_crystal_description plate
_exptl_crystal_F_000 724
_exptl_crystal_size_max 0.32
_exptl_crystal_size_mid 0.14
_exptl_crystal_size_min 0.06
_refine_diff_density_max 0.392
_refine_diff_density_min -0.437
_refine_diff_density_rms 0.124
_refine_ls_extinction_method none
_refine_ls_goodness_of_fit_ref 1.004
_refine_ls_hydrogen_treatment constr
_refine_ls_matrix_type full
_refine_ls_number_parameters 212
_refine_ls_number_reflns 3163
_refine_ls_number_restraints 4
_refine_ls_restrained_S_all 1.003
_refine_ls_R_factor_all 0.0919
_refine_ls_R_factor_gt 0.0510
_refine_ls_shift/su_max 0.000
_refine_ls_shift/su_mean 0.000
_refine_ls_structure_factor_coef Fsqd
_refine_ls_weighting_details 'calc w=1/[\s^2^(Fo^2^)+(0.0754P)^2^+0.0000P] where P=(Fo^2^+2Fc^2^)/3'
_refine_ls_weighting_scheme calc
_refine_ls_wR_factor_gt 0.1234
_refine_ls_wR_factor_ref 0.1542
_reflns_number_gt 2095
_reflns_number_total 3163
_reflns_threshold_expression >2sigma(I)
_cod_data_source_file om400541q_si_002.cif
_cod_data_source_block 4BCl3
_cod_depositor_comments
;
The following automatic conversions were performed:

'_symmetry_cell_setting' value 'Monoclinic' changed to 'monoclinic'
according to /home/saulius/struct/CIF-dictionaries/cif_core.dic
dictionary named 'cif_core.dic' version 2.4.2 from 2011-04-26.

Automatic conversion script
Id: cif_fix_values 1891 2012-01-12 08:04:46Z andrius 
;
_cod_original_sg_symbol_H-M P2(1)/c
_cod_database_code 4081779

loop_
_symmetry_equiv_pos_as_xyz
'x, y, z'
'-x, y+1/2, -z+1/2'
'-x, -y, -z'
'x, -y-1/2, z-1/2'

loop_
_atom_site_label
_atom_site_type_symbol
_atom_site_fract_x
_atom_site_fract_y
_atom_site_fract_z
_atom_site_U_iso_or_equiv
_atom_site_adp_type
_atom_site_occupancy
_atom_site_symmetry_multiplicity
_atom_site_calc_flag
_atom_site_refinement_flags
_atom_site_disorder_assembly
_atom_site_disorder_group
B1 B 0.2992(2) 0.5642(6) 0.3676(4) 0.0191(10) Uani 1 1 d . . .
C1 C 0.2914(2) 0.3731(5) 0.4085(3) 0.0161(9) Uani 1 1 d . . .
C2 C 0.2352(2) 0.1386(5) 0.4554(3) 0.0206(9) Uani 1 1 d . . .
H2 H 0.1996 0.0639 0.4839 0.025 Uiso 1 1 calc R . .
C3 C 0.2949(2) 0.0993(5) 0.3955(3) 0.0198(9) Uani 1 1 d . . .
H3 H 0.3095 -0.0080 0.3744 0.024 Uiso 1 1 calc R . .
C4 C 0.1806(2) 0.3765(5) 0.5567(3) 0.0211(9) Uani 1 1 d . . .
C5 C 0.2118(2) 0.5322(5) 0.6114(3) 0.0247(10) Uani 1 1 d . . .
H5A H 0.2619 0.5109 0.6432 0.037 Uiso 1 1 calc R . .
H5B H 0.1792 0.5673 0.6730 0.037 Uiso 1 1 calc R . .
H5C H 0.2141 0.6184 0.5533 0.037 Uiso 1 1 calc R . .
C6 C 0.1032(2) 0.3975(6) 0.5004(3) 0.0274(10) Uani 1 1 d . . .
H6A H 0.0675 0.4288 0.5587 0.041 Uiso 1 1 calc R . .
H6B H 0.0875 0.2942 0.4648 0.041 Uiso 1 1 calc R . .
H6C H 0.1051 0.4830 0.4416 0.041 Uiso 1 1 calc R . .
C7 C 0.1748(2) 0.2501(5) 0.6538(3) 0.0272(10) Uani 1 1 d . . .
H7A H 0.2249 0.2126 0.6768 0.041 Uiso 1 1 calc R . .
H7B H 0.1450 0.1567 0.6268 0.041 Uiso 1 1 calc R . .
H7C H 0.1509 0.3004 0.7197 0.041 Uiso 1 1 calc R . .
C8 C 0.4110(2) 0.2289(5) 0.3244(3) 0.0178(9) Uani 1 1 d . . .
C9 C 0.4591(2) 0.3696(5) 0.3681(3) 0.0244(10) Uani 1 1 d . . .
H9A H 0.4411 0.4721 0.3339 0.037 Uiso 1 1 calc R . .
H9B H 0.5109 0.3513 0.3468 0.037 Uiso 1 1 calc R . .
H9C H 0.4563 0.3762 0.4518 0.037 Uiso 1 1 calc R . .
C10 C 0.4086(2) 0.2125(5) 0.1942(3) 0.0248(10) Uani 1 1 d . . .
H10A H 0.3827 0.3069 0.1604 0.037 Uiso 1 1 calc R . .
H10B H 0.3820 0.1121 0.1725 0.037 Uiso 1 1 calc R . .
H10C H 0.4596 0.2078 0.1662 0.037 Uiso 1 1 calc R . .
C11 C 0.4461(2) 0.0730(5) 0.3759(3) 0.0266(10) Uani 1 1 d . . .
H11A H 0.4993 0.0702 0.3594 0.040 Uiso 1 1 calc R . .
H11B H 0.4215 -0.0232 0.3422 0.040 Uiso 1 1 calc R . .
H11C H 0.4397 0.0727 0.4592 0.040 Uiso 1 1 calc R . .
C12 C 0.9952(5) 0.0179(11) 0.4323(5) 0.036(2) Uani 0.50 1 d PGD A -1
C13 C 0.9485(3) 0.0897(8) 0.5110(8) 0.027(5) Uani 0.50 1 d PGD A -1
H13 H 0.9104 0.1628 0.4855 0.033 Uiso 0.50 1 calc PR A -1
C14 C 0.9574(4) 0.0545(9) 0.6272(7) 0.037(2) Uani 0.50 1 d PGD A -1
H14 H 0.9255 0.1036 0.6810 0.044 Uiso 0.50 1 calc PR A -1
C15 C 1.0131(5) -0.0525(10) 0.6645(6) 0.049(7) Uani 0.50 1 d PGD A -1
H15 H 1.0193 -0.0766 0.7439 0.059 Uiso 0.50 1 calc PR A -1
C16 C 1.0599(4) -0.1243(8) 0.5857(8) 0.035(2) Uani 0.50 1 d PGD A -1
H16 H 1.0980 -0.1975 0.6112 0.042 Uiso 0.50 1 calc PR A -1
C17 C 1.0509(4) -0.0891(9) 0.4696(7) 0.032(5) Uani 0.50 1 d PGD A -1
H17 H 1.0829 -0.1382 0.4158 0.038 Uiso 0.50 1 calc PR A -1
C18 C 0.9850(8) 0.059(2) 0.3087(18) 0.052(6) Uani 0.50 1 d PD A -1
H18A H 0.9338 0.0973 0.2941 0.078 Uiso 0.50 1 calc PR A -1
H18B H 0.9943 -0.0378 0.2621 0.078 Uiso 0.50 1 calc PR A -1
H18C H 1.0200 0.1461 0.2886 0.078 Uiso 0.50 1 calc PR A -1
Cl1 Cl 0.35719(6) 0.68497(13) 0.46954(8) 0.0265(3) Uani 1 1 d . . .
Cl2 Cl 0.20463(6) 0.66219(13) 0.34825(8) 0.0281(3) Uani 1 1 d . . .
Cl3 Cl 0.33619(6) 0.58534(13) 0.22003(8) 0.0276(3) Uani 1 1 d . . .
N1 N 0.23384(17) 0.3046(4) 0.4687(2) 0.0183(7) Uani 1 1 d . . .
N2 N 0.33159(17) 0.2414(4) 0.3696(2) 0.0156(7) Uani 1 1 d . . .

loop_
_atom_site_aniso_label
_atom_site_aniso_U_11
_atom_site_aniso_U_22
_atom_site_aniso_U_33
_atom_site_aniso_U_23
_atom_site_aniso_U_13
_atom_site_aniso_U_12
B1 0.018(2) 0.019(3) 0.020(2) 0.0032(19) -0.0008(18) 0.001(2)
C1 0.015(2) 0.021(2) 0.0123(18) 0.0016(16) -0.0030(15) -0.0018(17)
C2 0.022(2) 0.013(2) 0.027(2) 0.0054(17) 0.0021(17) -0.0001(17)
C3 0.023(2) 0.014(2) 0.023(2) 0.0006(17) 0.0004(17) -0.0007(18)
C4 0.018(2) 0.027(3) 0.0191(19) 0.0005(17) 0.0055(16) 0.0009(18)
C5 0.031(2) 0.027(3) 0.016(2) -0.0063(17) 0.0022(17) 0.0004(19)
C6 0.021(2) 0.036(3) 0.026(2) 0.0020(19) 0.0030(17) 0.003(2)
C7 0.035(3) 0.030(3) 0.017(2) 0.0029(18) 0.0043(18) -0.004(2)
C8 0.0117(19) 0.023(2) 0.018(2) -0.0024(17) 0.0033(15) 0.0004(17)
C9 0.019(2) 0.036(3) 0.018(2) 0.0012(18) -0.0006(16) -0.0024(19)
C10 0.027(2) 0.029(3) 0.018(2) -0.0030(18) 0.0027(17) 0.002(2)
C11 0.024(2) 0.029(3) 0.027(2) 0.006(2) 0.0034(17) 0.005(2)
C12 0.036(6) 0.046(7) 0.026(6) 0.002(5) 0.001(5) -0.030(5)
C13 0.014(10) 0.021(11) 0.048(9) -0.015(7) 0.013(6) 0.001(8)
C14 0.025(5) 0.029(6) 0.056(7) -0.009(5) 0.016(5) -0.010(5)
C15 0.054(14) 0.046(13) 0.048(12) -0.014(9) -0.011(8) -0.024(10)
C16 0.022(5) 0.019(5) 0.064(7) -0.002(5) -0.013(5) 0.001(4)
C17 0.020(12) 0.033(13) 0.043(9) 0.000(6) -0.003(6) -0.011(9)
C18 0.048(13) 0.057(14) 0.050(7) 0.013(7) 0.003(6) -0.010(10)
Cl1 0.0316(6) 0.0187(6) 0.0291(6) -0.0026(4) -0.0009(4) -0.0048(5)
Cl2 0.0279(6) 0.0269(6) 0.0296(6) 0.0078(5) 0.0013(4) 0.0081(5)
Cl3 0.0346(6) 0.0276(6) 0.0210(5) 0.0096(4) 0.0059(4) 0.0028(5)
N1 0.0187(18) 0.022(2) 0.0143(16) 0.0004(14) 0.0016(13) -0.0013(15)
N2 0.0179(17) 0.0151(18) 0.0138(16) 0.0023(13) 0.0020(13) -0.0002(15)

loop_
_atom_type_symbol
_atom_type_description
_atom_type_scat_dispersion_real
_atom_type_scat_dispersion_imag
_atom_type_scat_source
C C 0.0033 0.0016 'International Tables Vol C Tables 4.2.6.8 and 6.1.1.4'
H H 0.0000 0.0000 'International Tables Vol C Tables 4.2.6.8 and 6.1.1.4'
B B 0.0013 0.0007 'International Tables Vol C Tables 4.2.6.8 and 6.1.1.4'
N N 0.0061 0.0033 'International Tables Vol C Tables 4.2.6.8 and 6.1.1.4'
Cl Cl 0.1484 0.1585 'International Tables Vol C Tables 4.2.6.8 and 6.1.1.4'

loop_
_geom_angle_atom_site_label_1
_geom_angle_atom_site_label_2
_geom_angle_atom_site_label_3
_geom_angle
C1 B1 Cl1 111.9(3)
C1 B1 Cl3 113.0(3)
Cl1 B1 Cl3 109.7(2)
C1 B1 Cl2 110.8(3)
Cl1 B1 Cl2 109.9(2)
Cl3 B1 Cl2 101.0(2)
N2 C1 N1 104.7(3)
N2 C1 B1 126.7(3)
N1 C1 B1 127.2(3)
C3 C2 N1 108.4(3)
C3 C2 H2 125.8
N1 C2 H2 125.8
C2 C3 N2 107.9(3)
C2 C3 H3 126.1
N2 C3 H3 126.1
C5 C4 C6 113.9(3)
C5 C4 N1 111.9(3)
C6 C4 N1 109.2(3)
C5 C4 C7 106.5(3)
C6 C4 C7 108.3(3)
N1 C4 C7 106.8(3)
C4 C5 H5A 109.5
C4 C5 H5B 109.5
H5A C5 H5B 109.5
C4 C5 H5C 109.5
H5A C5 H5C 109.5
H5B C5 H5C 109.5
C4 C6 H6A 109.5
C4 C6 H6B 109.5
H6A C6 H6B 109.5
C4 C6 H6C 109.5
H6A C6 H6C 109.5
H6B C6 H6C 109.5
C4 C7 H7A 109.5
C4 C7 H7B 109.5
H7A C7 H7B 109.5
C4 C7 H7C 109.5
H7A C7 H7C 109.5
H7B C7 H7C 109.5
C9 C8 C10 113.7(3)
C9 C8 N2 111.0(3)
C10 C8 N2 110.2(3)
C9 C8 C11 105.9(3)
C10 C8 C11 108.5(3)
N2 C8 C11 107.2(3)
C8 C9 H9A 109.5
C8 C9 H9B 109.5
H9A C9 H9B 109.5
C8 C9 H9C 109.5
H9A C9 H9C 109.5
H9B C9 H9C 109.5
C8 C10 H10A 109.5
C8 C10 H10B 109.5
H10A C10 H10B 109.5
C8 C10 H10C 109.5
H10A C10 H10C 109.5
H10B C10 H10C 109.5
C8 C11 H11A 109.5
C8 C11 H11B 109.5
H11A C11 H11B 109.5
C8 C11 H11C 109.5
H11A C11 H11C 109.5
H11B C11 H11C 109.5
C13 C12 C17 120.0
C13 C12 C18 118.8(10)
C17 C12 C18 121.2(10)
C14 C13 C12 120.0
C14 C13 H13 120.0
C12 C13 H13 120.0
C13 C14 C15 120.0
C13 C14 H14 120.0
C15 C14 H14 120.0
C16 C15 C14 120.0
C16 C15 H15 120.0
C14 C15 H15 120.0
C15 C16 C17 120.0
C15 C16 H16 120.0
C17 C16 H16 120.0
C16 C17 C12 120.0
C16 C17 H17 120.0
C12 C17 H17 120.0
C2 N1 C1 109.2(3)
C2 N1 C4 118.0(3)
C1 N1 C4 132.0(3)
C3 N2 C1 109.3(3)
C3 N2 C8 118.2(3)
C1 N2 C8 131.5(3)

loop_
_geom_bond_atom_site_label_1
_geom_bond_atom_site_label_2
_geom_bond_distance
B1 C1 1.642(6)
B1 Cl1 1.846(5)
B1 Cl3 1.868(4)
B1 Cl2 1.885(5)
C1 N2 1.379(5)
C1 N1 1.381(5)
C2 C3 1.334(5)
C2 N1 1.367(5)
C2 H2 0.9500
C3 N2 1.373(5)
C3 H3 0.9500
C4 C5 1.524(6)
C4 C6 1.531(5)
C4 N1 1.537(5)
C4 C7 1.539(5)
C5 H5A 0.9800
C5 H5B 0.9800
C5 H5C 0.9800
C6 H6A 0.9800
C6 H6B 0.9800
C6 H6C 0.9800
C7 H7A 0.9800
C7 H7B 0.9800
C7 H7C 0.9800
C8 C9 1.519(5)
C8 C10 1.524(5)
C8 N2 1.535(4)
C8 C11 1.537(5)
C9 H9A 0.9800
C9 H9B 0.9800
C9 H9C 0.9800
C10 H10A 0.9800
C10 H10B 0.9800
C10 H10C 0.9800
C11 H11A 0.9800
C11 H11B 0.9800
C11 H11C 0.9800
C12 C13 1.3900
C12 C17 1.3900
C12 C18 1.487(19)
C13 C14 1.3900
C13 H13 0.9500
C14 C15 1.3900
C14 H14 0.9500
C15 C16 1.3900
C15 H15 0.9500
C16 C17 1.3900
C16 H16 0.9500
C17 H17 0.9500
C18 H18A 0.9800
C18 H18B 0.9800
C18 H18C 0.9800
